data_7218206
loop_
_publ_author_name
'Luo, Geng-Geng'
'Fang, Kai'
'Wu, Ji-Huai'
'Dai, Jing-Cao'
'Zhao, Qing-Hua'

_publ_section_title
;
 Noble-metal-free BODIPY-cobaloxime photocatalysts for
 visible-light-driven hydrogen production.
;
_journal_issue 43
_journal_name_full 'Physical chemistry chemical physics : PCCP'
_journal_page_first 23884
_journal_page_last 23894
_journal_paper_doi 10.1039/c4cp03343d
_journal_volume 16
_journal_year 2014
_chemical_formula_sum 'C18 H18 B F2 N3'
_chemical_formula_weight 325.16
_chemical_name_systematic
; 
 ? 
;
_space_group_IT_number 14
_symmetry_cell_setting monoclinic
_symmetry_space_group_name_Hall '-P 2ybc'
_symmetry_space_group_name_H-M 'P 1 21/c 1'
_atom_sites_solution_hydrogens geom
_atom_sites_solution_primary direct
_atom_sites_solution_secondary difmap
_audit_creation_method SHELXL-97
_cell_angle_alpha 90.00
_cell_angle_beta 114.264(8)
_cell_angle_gamma 90.00
_cell_formula_units_Z 8
_cell_length_a 24.7836(17)
_cell_length_b 6.7289(3)
_cell_length_c 20.9423(13)
_cell_measurement_temperature 173(2)
_cell_volume 3184.0(4)
_computing_structure_refinement 'SHELXL-97 (Sheldrick, 1997)'
_computing_structure_solution 'SHELXS-97 (Sheldrick, 1990)'
_diffrn_ambient_temperature 173(2)
_diffrn_measured_fraction_theta_full 0.999
_diffrn_measured_fraction_theta_max 0.999
_diffrn_radiation_monochromator graphite
_diffrn_radiation_source 'fine-focus sealed tube'
_diffrn_radiation_type MoK\a
_diffrn_radiation_wavelength 0.71073
_diffrn_reflns_av_R_equivalents 0.0240
_diffrn_reflns_av_sigmaI/netI 0.0251
_diffrn_reflns_limit_h_max 29
_diffrn_reflns_limit_h_min -27
_diffrn_reflns_limit_k_max 8
_diffrn_reflns_limit_k_min -7
_diffrn_reflns_limit_l_max 24
_diffrn_reflns_limit_l_min -24
_diffrn_reflns_number 18476
_diffrn_reflns_theta_full 25.00
_diffrn_reflns_theta_max 25.00
_diffrn_reflns_theta_min 2.70
_exptl_absorpt_coefficient_mu 0.097
_exptl_absorpt_correction_T_max 0.9884
_exptl_absorpt_correction_T_min 0.9808
_exptl_absorpt_correction_type multi-scan
_exptl_absorpt_process_details 'ABSCOR (Higashi, 1995)'
_exptl_crystal_density_diffrn 1.357
_exptl_crystal_density_method 'not measured'
_exptl_crystal_F_000 1360
_exptl_crystal_size_max 0.20
_exptl_crystal_size_mid 0.15
_exptl_crystal_size_min 0.12
_refine_diff_density_max 0.502
_refine_diff_density_min -0.449
_refine_diff_density_rms 0.054
_refine_ls_extinction_method none
_refine_ls_goodness_of_fit_ref 1.012
_refine_ls_hydrogen_treatment constr
_refine_ls_matrix_type full
_refine_ls_number_parameters 433
_refine_ls_number_reflns 5589
_refine_ls_number_restraints 0
_refine_ls_restrained_S_all 1.012
_refine_ls_R_factor_all 0.0612
_refine_ls_R_factor_gt 0.0517
_refine_ls_shift/su_max 0.000
_refine_ls_shift/su_mean 0.000
_refine_ls_structure_factor_coef Fsqd
_refine_ls_weighting_details 'calc w=1/[\s^2^(Fo^2^)+(0.0835P)^2^+2.8975P] where P=(Fo^2^+2Fc^2^)/3'
_refine_ls_weighting_scheme calc
_refine_ls_wR_factor_gt 0.1432
_refine_ls_wR_factor_ref 0.1523
_reflns_number_gt 4716
_reflns_number_total 5589
_reflns_threshold_expression >2sigma(I)
_cod_data_source_file c4cp03343d2.cif
_cod_data_source_block B1
_cod_depositor_comments 'Adding full bibliography for 7218206--7218211.cif.'
_cod_original_cell_volume 3184.0(3)
_cod_original_sg_symbol_H-M P21/c
_cod_database_code 7218206

loop_
_symmetry_equiv_pos_as_xyz
'x, y, z'
'-x, y+1/2, -z+1/2'
'-x, -y, -z'
'x, -y-1/2, z-1/2'

loop_
_atom_site_label
_atom_site_type_symbol
_atom_site_fract_x
_atom_site_fract_y
_atom_site_fract_z
_atom_site_U_iso_or_equiv
_atom_site_adp_type
_atom_site_occupancy
_atom_site_symmetry_multiplicity
_atom_site_calc_flag
_atom_site_refinement_flags
C1 C 0.16152(11) 0.6328(4) 0.46507(13) 0.0370(6) Uani 1 1 d .
H1A H 0.1423 0.5713 0.4909 0.044 Uiso 1 1 calc R
C2 C 0.13324(10) 0.6302(4) 0.39286(12) 0.0298(5) Uani 1 1 d .
H2A H 0.0958 0.5676 0.3700 0.036 Uiso 1 1 calc R
C3 C 0.16039(9) 0.7204(3) 0.35426(11) 0.0233(5) Uani 1 1 d .
C4 C 0.21577(10) 0.8041(3) 0.39011(11) 0.0262(5) Uani 1 1 d .
H4A H 0.2364 0.8641 0.3656 0.031 Uiso 1 1 calc R
C5 C 0.24035(10) 0.7980(4) 0.46266(12) 0.0314(5) Uani 1 1 d .
H5A H 0.2784 0.8558 0.4869 0.038 Uiso 1 1 calc R
C6 C 0.13049(9) 0.7336(3) 0.27635(11) 0.0218(5) Uani 1 1 d .
C7 C 0.09324(9) 0.8953(3) 0.24647(11) 0.0233(5) Uani 1 1 d .
C8 C 0.07361(9) 1.0555(3) 0.27634(11) 0.0251(5) Uani 1 1 d .
C9 C 0.08502(11) 1.0942(3) 0.35128(12) 0.0310(5) Uani 1 1 d .
H9A H 0.0650 1.2171 0.3544 0.046 Uiso 1 1 calc R
H9B H 0.1277 1.1078 0.3792 0.046 Uiso 1 1 calc R
H9C H 0.0698 0.9831 0.3693 0.046 Uiso 1 1 calc R
C10 C 0.03857(10) 1.1728(4) 0.22076(12) 0.0299(5) Uani 1 1 d .
H10A H 0.0191 1.2912 0.2242 0.036 Uiso 1 1 calc R
C11 C 0.03629(10) 1.0895(3) 0.15852(12) 0.0282(5) Uani 1 1 d .
C12 C 0.00440(11) 1.1640(4) 0.08535(13) 0.0379(6) Uani 1 1 d .
H12A H 0.0109 1.0724 0.0528 0.057 Uiso 1 1 calc R
H12B H 0.0194 1.2960 0.0813 0.057 Uiso 1 1 calc R
H12C H -0.0381 1.1725 0.0739 0.057 Uiso 1 1 calc R
C13 C 0.13732(10) 0.4576(4) 0.13575(12) 0.0300(5) Uani 1 1 d .
C14 C 0.12192(13) 0.4331(4) 0.05931(13) 0.0402(6) Uani 1 1 d .
H14A H 0.0948 0.5393 0.0331 0.060 Uiso 1 1 calc R
H14B H 0.1028 0.3039 0.0436 0.060 Uiso 1 1 calc R
H14C H 0.1581 0.4401 0.0511 0.060 Uiso 1 1 calc R
C15 C 0.17506(11) 0.3392(4) 0.19098(12) 0.0322(5) Uani 1 1 d .
H15A H 0.1947 0.2225 0.1863 0.039 Uiso 1 1 calc R
C16 C 0.17911(10) 0.4195(3) 0.25338(12) 0.0276(5) Uani 1 1 d .
C17 C 0.21650(11) 0.3383(4) 0.32459(13) 0.0346(6) Uani 1 1 d .
H17A H 0.2368 0.2179 0.3198 0.052 Uiso 1 1 calc R
H17B H 0.1913 0.3060 0.3490 0.052 Uiso 1 1 calc R
H17C H 0.2459 0.4379 0.3515 0.052 Uiso 1 1 calc R
C18 C 0.14239(9) 0.5904(3) 0.23541(11) 0.0237(5) Uani 1 1 d .
C19 C 0.26337(11) 0.8372(4) 0.22728(13) 0.0365(6) Uani 1 1 d .
H19A H 0.2233 0.8029 0.2158 0.044 Uiso 1 1 calc R
C20 C 0.28588(10) 0.7968(4) 0.17816(12) 0.0312(5) Uani 1 1 d .
H20A H 0.2620 0.7355 0.1348 0.037 Uiso 1 1 calc R
C21 C 0.34399(9) 0.8479(3) 0.19383(11) 0.0224(5) Uani 1 1 d .
C22 C 0.37645(10) 0.9370(3) 0.25784(11) 0.0263(5) Uani 1 1 d .
H22A H 0.4163 0.9757 0.2702 0.032 Uiso 1 1 calc R
C23 C 0.34994(11) 0.9687(4) 0.30361(12) 0.0316(5) Uani 1 1 d .
H23A H 0.3729 1.0281 0.3476 0.038 Uiso 1 1 calc R
C24 C 0.37080(9) 0.8054(3) 0.14308(10) 0.0217(4) Uani 1 1 d .
C25 C 0.35939(9) 0.9328(3) 0.08659(11) 0.0229(5) Uani 1 1 d .
C26 C 0.32549(10) 1.1109(3) 0.06474(11) 0.0260(5) Uani 1 1 d .
C27 C 0.28979(11) 1.2155(4) 0.09751(12) 0.0320(5) Uani 1 1 d .
H27A H 0.2714 1.3341 0.0700 0.048 Uiso 1 1 calc R
H27B H 0.3157 1.2548 0.1454 0.048 Uiso 1 1 calc R
H27C H 0.2589 1.1261 0.0985 0.048 Uiso 1 1 calc R
C28 C 0.32961(10) 1.1695(3) 0.00387(12) 0.0289(5) Uani 1 1 d .
H28A H 0.3115 1.2840 -0.0229 0.035 Uiso 1 1 calc R
C29 C 0.36487(10) 1.0328(4) -0.01212(11) 0.0277(5) Uani 1 1 d .
C30 C 0.38140(12) 1.0341(4) -0.07313(13) 0.0366(6) Uani 1 1 d .
H30A H 0.4064 0.9187 -0.0704 0.055 Uiso 1 1 calc R
H30B H 0.4032 1.1562 -0.0723 0.055 Uiso 1 1 calc R
H30C H 0.3455 1.0282 -0.1167 0.055 Uiso 1 1 calc R
C31 C 0.45842(9) 0.4130(3) 0.12364(11) 0.0256(5) Uani 1 1 d .
C32 C 0.48840(11) 0.3170(4) 0.08284(12) 0.0333(5) Uani 1 1 d .
H32A H 0.4827 0.3986 0.0418 0.050 Uiso 1 1 calc R
H32B H 0.4715 0.1848 0.0675 0.050 Uiso 1 1 calc R
H32C H 0.5308 0.3045 0.1124 0.050 Uiso 1 1 calc R
C33 C 0.45564(10) 0.3482(3) 0.18594(11) 0.0275(5) Uani 1 1 d .
H33A H 0.4734 0.2309 0.2110 0.033 Uiso 1 1 calc R
C34 C 0.42283(10) 0.4828(3) 0.20493(11) 0.0255(5) Uani 1 1 d .
C35 C 0.40951(11) 0.4627(4) 0.26856(12) 0.0322(5) Uani 1 1 d .
H35A H 0.4280 0.3414 0.2941 0.048 Uiso 1 1 calc R
H35B H 0.3666 0.4554 0.2540 0.048 Uiso 1 1 calc R
H35C H 0.4253 0.5782 0.2991 0.048 Uiso 1 1 calc R
C36 C 0.40540(9) 0.6342(3) 0.15278(11) 0.0223(5) Uani 1 1 d .
N2 N 0.06851(8) 0.9214(3) 0.17375(9) 0.0243(4) Uani 1 1 d .
N1 N 0.11712(8) 0.6084(3) 0.16206(9) 0.0259(4) Uani 1 1 d .
N3 N 0.21442(9) 0.7170(3) 0.50070(10) 0.0373(5) Uani 1 1 d .
N5 N 0.38307(8) 0.8909(3) 0.03748(9) 0.0239(4) Uani 1 1 d .
N4 N 0.42874(8) 0.5854(3) 0.10409(9) 0.0233(4) Uani 1 1 d .
N6 N 0.29384(9) 0.9205(3) 0.28934(11) 0.0346(5) Uani 1 1 d .
B1 B 0.07697(12) 0.7803(4) 0.12015(13) 0.0280(6) Uani 1 1 d .
B2 B 0.42292(11) 0.7126(4) 0.03998(13) 0.0265(5) Uani 1 1 d .
F1 F 0.10404(7) 0.8814(2) 0.08334(7) 0.0411(4) Uani 1 1 d .
F2 F 0.02251(6) 0.7083(2) 0.07392(7) 0.0422(4) Uani 1 1 d .
F3 F 0.47826(6) 0.7764(2) 0.04771(8) 0.0408(4) Uani 1 1 d .
F4 F 0.39653(7) 0.6020(2) -0.02143(7) 0.0386(4) Uani 1 1 d .

loop_
_atom_site_aniso_label
_atom_site_aniso_U_11
_atom_site_aniso_U_22
_atom_site_aniso_U_33
_atom_site_aniso_U_23
_atom_site_aniso_U_13
_atom_site_aniso_U_12
C1 0.0390(14) 0.0502(15) 0.0287(12) 0.0109(11) 0.0209(11) 0.0082(12)
C2 0.0296(12) 0.0352(13) 0.0279(12) 0.0035(10) 0.0151(10) 0.0012(10)
C3 0.0265(11) 0.0241(11) 0.0211(10) 0.0012(8) 0.0117(9) 0.0057(9)
C4 0.0267(11) 0.0275(12) 0.0255(11) 0.0024(9) 0.0119(9) 0.0025(9)
C5 0.0280(12) 0.0354(13) 0.0270(12) -0.0015(10) 0.0075(10) 0.0053(10)
C6 0.0198(10) 0.0257(11) 0.0218(10) 0.0004(8) 0.0105(8) -0.0025(9)
C7 0.0236(11) 0.0282(12) 0.0196(10) -0.0003(9) 0.0105(9) -0.0024(9)
C8 0.0226(11) 0.0269(11) 0.0278(11) -0.0001(9) 0.0123(9) -0.0007(9)
C9 0.0359(13) 0.0299(12) 0.0302(12) -0.0048(10) 0.0167(10) 0.0013(10)
C10 0.0282(12) 0.0292(12) 0.0342(12) 0.0023(10) 0.0149(10) 0.0060(10)
C11 0.0227(11) 0.0349(13) 0.0273(12) 0.0067(9) 0.0107(9) 0.0042(9)
C12 0.0369(14) 0.0474(15) 0.0300(13) 0.0115(11) 0.0144(11) 0.0135(12)
C13 0.0314(12) 0.0332(13) 0.0298(12) -0.0054(10) 0.0169(10) -0.0012(10)
C14 0.0506(16) 0.0432(15) 0.0311(13) -0.0084(11) 0.0213(12) 0.0003(12)
C15 0.0358(13) 0.0295(12) 0.0356(13) -0.0020(10) 0.0188(11) 0.0042(10)
C16 0.0273(12) 0.0277(12) 0.0310(12) 0.0005(9) 0.0152(10) -0.0011(9)
C17 0.0386(14) 0.0328(13) 0.0344(13) 0.0077(10) 0.0172(11) 0.0118(11)
C18 0.0237(11) 0.0272(12) 0.0212(10) 0.0015(9) 0.0103(9) -0.0013(9)
C19 0.0292(13) 0.0495(15) 0.0374(14) 0.0023(12) 0.0204(11) -0.0027(11)
C20 0.0281(12) 0.0409(14) 0.0266(11) -0.0031(10) 0.0133(10) -0.0061(10)
C21 0.0253(11) 0.0229(11) 0.0212(10) 0.0008(8) 0.0120(9) 0.0013(9)
C22 0.0264(11) 0.0290(12) 0.0245(11) -0.0049(9) 0.0116(9) -0.0025(9)
C23 0.0406(14) 0.0323(13) 0.0251(11) -0.0045(10) 0.0167(10) 0.0042(11)
C24 0.0205(10) 0.0266(11) 0.0188(10) -0.0050(8) 0.0090(8) -0.0061(9)
C25 0.0228(11) 0.0268(11) 0.0212(10) -0.0045(9) 0.0112(9) -0.0052(9)
C26 0.0243(11) 0.0274(12) 0.0255(11) -0.0035(9) 0.0093(9) -0.0036(9)
C27 0.0339(13) 0.0305(12) 0.0330(12) -0.0007(10) 0.0150(10) 0.0057(10)
C28 0.0307(12) 0.0271(12) 0.0284(12) 0.0031(9) 0.0117(10) -0.0007(10)
C29 0.0285(12) 0.0331(12) 0.0233(11) 0.0018(9) 0.0122(9) -0.0045(10)
C30 0.0429(14) 0.0421(14) 0.0307(13) 0.0071(11) 0.0212(11) 0.0001(12)
C31 0.0212(11) 0.0304(12) 0.0242(11) -0.0036(9) 0.0082(9) -0.0003(9)
C32 0.0316(12) 0.0384(14) 0.0316(12) -0.0026(10) 0.0145(10) 0.0074(11)
C33 0.0276(12) 0.0269(12) 0.0258(11) 0.0012(9) 0.0088(9) 0.0013(9)
C34 0.0262(11) 0.0280(12) 0.0216(11) -0.0030(9) 0.0090(9) -0.0050(9)
C35 0.0459(14) 0.0293(12) 0.0244(11) 0.0019(9) 0.0175(10) -0.0002(11)
C36 0.0230(11) 0.0269(11) 0.0193(10) -0.0049(8) 0.0109(8) -0.0045(9)
N2 0.0228(9) 0.0303(10) 0.0204(9) 0.0028(7) 0.0093(7) 0.0022(8)
N1 0.0269(10) 0.0318(10) 0.0204(9) -0.0026(8) 0.0112(8) -0.0007(8)
N3 0.0385(12) 0.0503(13) 0.0231(10) 0.0039(9) 0.0126(9) 0.0125(10)
N5 0.0253(9) 0.0285(10) 0.0215(9) -0.0007(7) 0.0131(8) -0.0028(8)
N4 0.0216(9) 0.0289(10) 0.0214(9) -0.0030(7) 0.0109(7) -0.0003(7)
N6 0.0403(12) 0.0397(12) 0.0333(11) 0.0021(9) 0.0246(9) 0.0063(9)
B1 0.0298(13) 0.0350(14) 0.0190(12) 0.0011(10) 0.0098(10) 0.0027(11)
B2 0.0294(13) 0.0323(14) 0.0237(12) -0.0016(10) 0.0168(11) -0.0014(11)
F1 0.0562(9) 0.0452(9) 0.0349(8) 0.0090(6) 0.0319(7) 0.0089(7)
F2 0.0346(8) 0.0517(9) 0.0279(7) -0.0068(6) 0.0001(6) 0.0026(7)
F3 0.0352(8) 0.0451(9) 0.0558(9) 0.0066(7) 0.0327(7) 0.0012(7)
F4 0.0584(10) 0.0376(8) 0.0222(7) -0.0039(6) 0.0189(7) 0.0036(7)

loop_
_atom_type_symbol
_atom_type_description
_atom_type_scat_dispersion_real
_atom_type_scat_dispersion_imag
_atom_type_scat_source
C C 0.0033 0.0016 'International Tables Vol C Tables 4.2.6.8 and 6.1.1.4'
H H 0.0000 0.0000 'International Tables Vol C Tables 4.2.6.8 and 6.1.1.4'
B B 0.0013 0.0007 'International Tables Vol C Tables 4.2.6.8 and 6.1.1.4'
N N 0.0061 0.0033 'International Tables Vol C Tables 4.2.6.8 and 6.1.1.4'
F F 0.0171 0.0103 'International Tables Vol C Tables 4.2.6.8 and 6.1.1.4'

loop_
_geom_angle_atom_site_label_1
_geom_angle_atom_site_label_2
_geom_angle_atom_site_label_3
_geom_angle
N3 C1 C2 123.8(2)
C1 C2 C3 118.9(2)
C4 C3 C2 118.2(2)
C4 C3 C6 120.34(19)
C2 C3 C6 121.4(2)
C3 C4 C5 118.3(2)
N3 C5 C4 124.5(2)
C7 C6 C18 121.90(19)
C7 C6 C3 118.42(19)
C18 C6 C3 119.62(19)
C6 C7 N2 119.91(19)
C6 C7 C8 132.3(2)
N2 C7 C8 107.81(19)
C10 C8 C7 105.78(19)
C10 C8 C9 124.5(2)
C7 C8 C9 129.7(2)
C8 C10 C11 109.2(2)
N2 C11 C10 108.84(19)
N2 C11 C12 122.6(2)
C10 C11 C12 128.6(2)
N1 C13 C15 109.0(2)
N1 C13 C14 123.2(2)
C15 C13 C14 127.8(2)
C16 C15 C13 108.9(2)
C15 C16 C18 106.1(2)
C15 C16 C17 125.1(2)
C18 C16 C17 128.8(2)
C6 C18 N1 119.94(19)
C6 C18 C16 132.0(2)
N1 C18 C16 107.98(18)
N6 C19 C20 124.7(2)
C21 C20 C19 118.3(2)
C20 C21 C22 118.1(2)
C20 C21 C24 120.50(19)
C22 C21 C24 121.35(19)
C23 C22 C21 119.0(2)
N6 C23 C22 123.7(2)
C25 C24 C36 121.87(19)
C25 C24 C21 119.46(19)
C36 C24 C21 118.64(18)
C24 C25 N5 119.85(19)
C24 C25 C26 132.6(2)
N5 C25 C26 107.56(18)
C28 C26 C25 106.23(19)
C28 C26 C27 124.8(2)
C25 C26 C27 128.9(2)
C26 C28 C29 108.9(2)
N5 C29 C28 109.00(19)
N5 C29 C30 122.8(2)
C28 C29 C30 128.2(2)
N4 C31 C33 108.74(19)
N4 C31 C32 122.6(2)
C33 C31 C32 128.7(2)
C34 C33 C31 108.9(2)
C33 C34 C36 106.10(19)
C33 C34 C35 124.5(2)
C36 C34 C35 129.4(2)
C24 C36 N4 119.90(19)
C24 C36 C34 132.40(19)
N4 C36 C34 107.68(19)
C11 N2 C7 108.41(18)
C11 N2 B1 125.98(18)
C7 N2 B1 125.61(18)
C13 N1 C18 108.01(19)
C13 N1 B1 126.44(19)
C18 N1 B1 125.42(18)
C5 N3 C1 116.3(2)
C29 N5 C25 108.31(18)
C29 N5 B2 125.85(18)
C25 N5 B2 125.83(18)
C31 N4 C36 108.57(18)
C31 N4 B2 125.85(18)
C36 N4 B2 125.55(18)
C19 N6 C23 116.2(2)
F2 B1 F1 109.71(19)
F2 B1 N1 110.5(2)
F1 B1 N1 109.68(19)
F2 B1 N2 109.74(19)
F1 B1 N2 110.0(2)
N1 B1 N2 107.17(17)
F3 B2 F4 109.92(18)
F3 B2 N5 110.7(2)
F4 B2 N5 109.44(19)
F3 B2 N4 109.63(19)
F4 B2 N4 110.25(19)
N5 B2 N4 106.85(17)

loop_
_geom_bond_atom_site_label_1
_geom_bond_atom_site_label_2
_geom_bond_distance
C1 N3 1.339(3)
C1 C2 1.381(3)
C2 C3 1.386(3)
C3 C4 1.385(3)
C3 C6 1.492(3)
C4 C5 1.386(3)
C5 N3 1.329(3)
C6 C7 1.397(3)
C6 C18 1.399(3)
C7 N2 1.400(3)
C7 C8 1.429(3)
C8 C10 1.379(3)
C8 C9 1.499(3)
C10 C11 1.398(3)
C11 N2 1.345(3)
C11 C12 1.493(3)
C13 N1 1.345(3)
C13 C15 1.399(3)
C13 C14 1.495(3)
C15 C16 1.379(3)
C16 C18 1.418(3)
C16 C17 1.499(3)
C18 N1 1.406(3)
C19 N6 1.329(3)
C19 C20 1.384(3)
C20 C21 1.383(3)
C21 C22 1.384(3)
C21 C24 1.494(3)
C22 C23 1.383(3)
C23 N6 1.336(3)
C24 C25 1.393(3)
C24 C36 1.400(3)
C25 N5 1.406(3)
C25 C26 1.427(3)
C26 C28 1.378(3)
C26 C27 1.500(3)
C28 C29 1.401(3)
C29 N5 1.345(3)
C29 C30 1.494(3)
C31 N4 1.344(3)
C31 C33 1.404(3)
C31 C32 1.490(3)
C33 C34 1.380(3)
C34 C36 1.425(3)
C34 C35 1.505(3)
C36 N4 1.403(3)
N2 B1 1.549(3)
N1 B1 1.543(3)
N5 B2 1.541(3)
N4 B2 1.548(3)
B1 F2 1.386(3)
B1 F1 1.390(3)
B2 F3 1.382(3)
B2 F4 1.394(3)
